data_7018836
loop_
_publ_author_name
'Budzisz, E.'
'Bobka, R.'
'Hauss, A.'
'Roedel, J. N.'
'Wirth, S.'
'Lorenz, I.-P.'
'Rozalska, B.'
'Wi\;eckowska-Szakiel, M.'
'Krajewska, U.'
'Rozalski, M.'

_publ_section_title
;
 Synthesis, structural characterization, antimicrobial and cytotoxic
 effects of aziridine, 2-aminoethylaziridine and azirine complexes of
 copper(ii) and palladium(ii)
;
_journal_issue 19
_journal_name_full 'Dalton Transactions'
_journal_page_first 5925
_journal_paper_doi 10.1039/c2dt12107g
_journal_volume 41
_journal_year 2012
_chemical_formula_moiety 'C8 H20 N4 Pd, 2(C F3 O3 S)'
_chemical_formula_sum 'C10 H20 F6 N4 O6 Pd S2'
_chemical_formula_weight 576.83
_chemical_name_common
;(Bis(N-(2-aminoethyl)aziridine-
N,N)palladium(ii))bis(trifluormethansulfonate)
;
_chemical_name_systematic '[Bis(N-(2-aminoethyl)aziridine-N,N)palladium(II)]bis(trifluormethansulfonate)'
_space_group_IT_number 14
_symmetry_cell_setting monoclinic
_symmetry_Int_Tables_number 14
_symmetry_space_group_name_Hall '-P 2ybc'
_symmetry_space_group_name_H-M 'P 1 21/c 1'
_atom_sites_solution_hydrogens geom
_atom_sites_solution_primary direct
_atom_sites_solution_secondary difmap
_audit_creation_date 30-Jun-06
_audit_creation_method SHELXL-97
_cell_angle_alpha 90.00
_cell_angle_beta 111.6582(13)
_cell_angle_gamma 90.00
_cell_formula_units_Z 2
_cell_length_a 11.6261(3)
_cell_length_b 9.8324(2)
_cell_length_c 9.8676(2)
_cell_measurement_reflns_used 12644
_cell_measurement_temperature 200(2)
_cell_measurement_theta_max 27.485
_cell_measurement_theta_min 3.134
_cell_volume 1048.36(4)
_computing_cell_refinement 'HKL Scalepack (Otwinowski & Minor 1997)'
_computing_data_collection 'Collect (Bruker AXS BV, 1997-2004)'
_computing_data_reduction 'HKL Denzo and Scalepack (Otwinowski & Minor 1997)'
_computing_molecular_graphics
;
Ortep-3 for Windows: L. J. Farrugia, J. Appl. Cryst. 1997, 30, 565
;
_computing_structure_refinement 'SHELXL-97 (Sheldrick, 1997)'
_computing_structure_solution 'SHELXS-97 (Sheldrick, 1990)'
_diffrn_ambient_temperature 200(2)
_diffrn_detector_area_resol_mean 9
_diffrn_measured_fraction_theta_full 0.995
_diffrn_measured_fraction_theta_max 0.995
_diffrn_measurement_device '95mm CCD camera on \k-goniostat'
_diffrn_measurement_device_type KappaCCD
_diffrn_measurement_method 'CCD; rotation images; thick slices'
_diffrn_radiation_collimation 0.25
_diffrn_radiation_monochromator graphite
_diffrn_radiation_probe x-ray
_diffrn_radiation_type MoK\a
_diffrn_radiation_wavelength 0.71073
_diffrn_reflns_av_R_equivalents 0.0142
_diffrn_reflns_av_sigmaI/netI 0.0223
_diffrn_reflns_limit_h_max 15
_diffrn_reflns_limit_h_min -15
_diffrn_reflns_limit_k_max 12
_diffrn_reflns_limit_k_min -12
_diffrn_reflns_limit_l_max 12
_diffrn_reflns_limit_l_min -12
_diffrn_reflns_number 4640
_diffrn_reflns_theta_full 27.52
_diffrn_reflns_theta_max 27.52
_diffrn_reflns_theta_min 3.99
_diffrn_source 'rotating anode X-ray tube'
_diffrn_source_current 55.00
_diffrn_source_power 3.025
_diffrn_source_voltage 55.00
_exptl_absorpt_coefficient_mu 1.170
_exptl_absorpt_correction_type none
_exptl_crystal_colour colourless
_exptl_crystal_density_diffrn 1.82736
_exptl_crystal_density_method 'not measured'
_exptl_crystal_description platelet
_exptl_crystal_F_000 576
_exptl_crystal_recrystallization_method 'slow isothermic diffusion of n-pentane into a solution in methanol'
_exptl_crystal_size_max 0.14
_exptl_crystal_size_mid 0.10
_exptl_crystal_size_min 0.04
_refine_diff_density_max 0.605
_refine_diff_density_min -0.552
_refine_diff_density_rms 0.060
_refine_ls_extinction_method none
_refine_ls_goodness_of_fit_ref 1.104
_refine_ls_hydrogen_treatment mixed
_refine_ls_matrix_type full
_refine_ls_number_parameters 169
_refine_ls_number_reflns 2400
_refine_ls_number_restraints 0
_refine_ls_restrained_S_all 1.104
_refine_ls_R_factor_all 0.0278
_refine_ls_R_factor_gt 0.0228
_refine_ls_shift/su_max 0.000
_refine_ls_shift/su_mean 0.000
_refine_ls_structure_factor_coef Fsqd
_refine_ls_weighting_details 'calc w=1/[\s^2^(Fo^2^)+(0.0242P)^2^+0.3783P] where P=(Fo^2^+2Fc^2^)/3'
_refine_ls_weighting_scheme calc
_refine_ls_wR_factor_gt 0.0523
_refine_ls_wR_factor_ref 0.0546
_reflns_number_gt 2123
_reflns_number_total 2400
_reflns_threshold_expression >2sigma(I)
_cod_data_source_file c2dt12107g.txt
_cod_data_source_block 2b_CCDC-849021
_cod_original_sg_symbol_Hall -P2ybc
_cod_original_sg_symbol_H-M 'P 21/c'
_cod_database_code 7018836
_kl_diffrn_measurement_scan_angle phi/omega-scan
_kl_diffrn_measurement_scan_step_degree 2.0
_kl_diffrn_measurement_scan_time_per_degree 8
_kl_diffrn_measurement_detector_distance 30

loop_
_symmetry_equiv_pos_as_xyz
'x, y, z'
'-x, y+1/2, -z+1/2'
'-x, -y, -z'
'x, -y-1/2, z-1/2'

loop_
_atom_site_label
_atom_site_type_symbol
_atom_site_fract_x
_atom_site_fract_y
_atom_site_fract_z
_atom_site_U_iso_or_equiv
_atom_site_adp_type
_atom_site_occupancy
_atom_site_symmetry_multiplicity
_atom_site_calc_flag
_atom_site_refinement_flags
_atom_site_disorder_assembly
_atom_site_disorder_group
Pd1 Pd 0.5000 0.0000 0.0000 0.02540(7) Uani 1 2 d S . .
N1 N 0.63830(13) 0.07778(15) 0.17642(16) 0.0302(3) Uani 1 1 d . . .
N2 N 0.40204(15) 0.15812(17) 0.03886(19) 0.0323(3) Uani 1 1 d . . .
H2C H 0.351(2) 0.123(2) 0.074(3) 0.046(6) Uiso 1 1 d . . .
H2D H 0.362(2) 0.202(2) -0.037(3) 0.047(7) Uiso 1 1 d . . .
C1 C 0.75443(17) 0.1280(2) 0.1630(2) 0.0375(4) Uani 1 1 d . . .
H1A H 0.7687 0.1060 0.0726 0.045 Uiso 1 1 calc R . .
H1B H 0.7864 0.2177 0.2062 0.045 Uiso 1 1 calc R . .
C2 C 0.75859(19) 0.0152(2) 0.2636(2) 0.0371(4) Uani 1 1 d . . .
H2A H 0.7934 0.0344 0.3696 0.044 Uiso 1 1 calc R . .
H2B H 0.7757 -0.0773 0.2360 0.044 Uiso 1 1 calc R . .
C3 C 0.58398(18) 0.1685(2) 0.2575(2) 0.0353(4) Uani 1 1 d . . .
H3A H 0.6487 0.2273 0.3257 0.042 Uiso 1 1 calc R . .
H3B H 0.5456 0.1141 0.3141 0.042 Uiso 1 1 calc R . .
C4 C 0.48820(18) 0.25312(19) 0.1453(2) 0.0358(4) Uani 1 1 d . . .
H4A H 0.4428 0.3096 0.1921 0.043 Uiso 1 1 calc R . .
H4B H 0.5279 0.3140 0.0956 0.043 Uiso 1 1 calc R . .
C5 C 0.0847(2) 0.0603(3) 0.2520(4) 0.0665(7) Uani 1 1 d . . .
F1A F 0.0614(11) 0.117(2) 0.3590(12) 0.072(3) Uani 0.42(5) 1 d P A 1
F2A F 0.0210(17) -0.0561(19) 0.221(3) 0.105(5) Uani 0.42(5) 1 d P A 1
F3A F 0.043(2) 0.136(3) 0.1244(19) 0.134(6) Uani 0.42(5) 1 d P A 1
F1B F 0.0740(13) 0.149(2) 0.3497(14) 0.113(4) Uani 0.58(5) 1 d P A 2
F2B F 0.0429(17) -0.0601(14) 0.271(4) 0.126(5) Uani 0.58(5) 1 d P A 2
F3B F 0.0178(10) 0.1122(13) 0.1284(8) 0.080(2) Uani 0.58(5) 1 d P A 2
S1 S 0.24825(4) 0.04180(5) 0.28705(5) 0.03268(11) Uani 1 1 d . A .
O1 O 0.25325(16) -0.04039(17) 0.16995(18) 0.0506(4) Uani 1 1 d . . .
O2 O 0.2967(2) -0.01933(18) 0.4272(2) 0.0609(5) Uani 1 1 d . . .
O3 O 0.28786(15) 0.17946(15) 0.28075(17) 0.0501(4) Uani 1 1 d . . .

loop_
_atom_site_aniso_label
_atom_site_aniso_U_11
_atom_site_aniso_U_22
_atom_site_aniso_U_33
_atom_site_aniso_U_23
_atom_site_aniso_U_13
_atom_site_aniso_U_12
Pd1 0.02417(11) 0.02515(11) 0.02695(11) 0.00165(7) 0.00950(8) -0.00041(7)
N1 0.0284(7) 0.0307(8) 0.0310(8) 0.0005(6) 0.0104(6) -0.0018(6)
N2 0.0310(8) 0.0326(9) 0.0338(9) 0.0031(7) 0.0126(7) 0.0031(7)
C1 0.0289(9) 0.0406(11) 0.0428(11) -0.0016(9) 0.0128(8) -0.0057(8)
C2 0.0282(9) 0.0409(11) 0.0352(10) 0.0015(8) 0.0036(8) 0.0028(8)
C3 0.0372(10) 0.0372(10) 0.0325(10) -0.0050(8) 0.0140(8) -0.0028(8)
C4 0.0388(10) 0.0302(10) 0.0401(10) -0.0035(8) 0.0165(8) -0.0001(8)
C5 0.0438(14) 0.0652(19) 0.092(2) -0.0034(17) 0.0276(15) 0.0027(14)
F1A 0.053(4) 0.098(8) 0.079(7) -0.011(4) 0.041(4) 0.009(4)
F2A 0.050(5) 0.092(7) 0.168(11) -0.046(9) 0.036(6) -0.030(4)
F3A 0.046(7) 0.123(8) 0.184(13) 0.039(7) -0.017(5) 0.023(6)
F1B 0.108(6) 0.089(6) 0.187(9) -0.007(4) 0.108(6) 0.026(4)
F2B 0.060(5) 0.104(5) 0.223(15) 0.017(7) 0.063(8) -0.034(3)
F3B 0.032(3) 0.116(4) 0.075(5) -0.004(3) -0.0012(19) 0.009(2)
S1 0.0328(2) 0.0331(2) 0.0337(2) -0.0013(2) 0.01408(18) 0.0009(2)
O1 0.0662(10) 0.0445(8) 0.0464(9) -0.0112(7) 0.0272(8) 0.0034(8)
O2 0.0726(13) 0.0717(12) 0.0425(10) 0.0192(8) 0.0259(9) 0.0216(9)
O3 0.0589(9) 0.0383(8) 0.0552(9) -0.0073(7) 0.0237(8) -0.0142(7)

loop_
_atom_type_symbol
_atom_type_description
_atom_type_scat_dispersion_real
_atom_type_scat_dispersion_imag
_atom_type_scat_source
C C 0.0033 0.0016 'International Tables Vol C Tables 4.2.6.8 and 6.1.1.4'
H H 0.0000 0.0000 'International Tables Vol C Tables 4.2.6.8 and 6.1.1.4'
N N 0.0061 0.0033 'International Tables Vol C Tables 4.2.6.8 and 6.1.1.4'
O O 0.0106 0.0060 'International Tables Vol C Tables 4.2.6.8 and 6.1.1.4'
F F 0.0171 0.0103 'International Tables Vol C Tables 4.2.6.8 and 6.1.1.4'
S S 0.1246 0.1234 'International Tables Vol C Tables 4.2.6.8 and 6.1.1.4'
Pd Pd -0.9988 1.0072 'International Tables Vol C Tables 4.2.6.8 and 6.1.1.4'

loop_
_exptl_crystal_face_index_h
_exptl_crystal_face_index_k
_exptl_crystal_face_index_l
_exptl_crystal_face_perp_dist
0 0 1 0.020000
0 0 -1 0.020000
3 2 0 0.050000
-3 -2 0 0.050000
-3 1 0 0.050000
3 -1 0 0.050000

loop_
_geom_angle_atom_site_label_1
_geom_angle_atom_site_label_2
_geom_angle_atom_site_label_3
_geom_angle
_geom_angle_site_symmetry_1
_geom_angle_site_symmetry_3
N1 Pd1 N1 180.0 . 3_655
N1 Pd1 N2 97.31(6) . 3_655
N1 Pd1 N2 82.69(6) 3_655 3_655
N1 Pd1 N2 82.69(6) . .
N1 Pd1 N2 97.31(6) 3_655 .
N2 Pd1 N2 180.0 3_655 .
C2 N1 C3 115.80(15) . .
C2 N1 C1 59.73(12) . .
C3 N1 C1 115.35(15) . .
C2 N1 Pd1 128.37(12) . .
C3 N1 Pd1 109.14(11) . .
C1 N1 Pd1 120.36(12) . .
C4 N2 Pd1 109.52(12) . .
C4 N2 H2C 110.4(16) . .
Pd1 N2 H2C 106.7(15) . .
C4 N2 H2D 108.3(16) . .
Pd1 N2 H2D 112.5(16) . .
H2C N2 H2D 109(2) . .
C2 C1 N1 59.81(12) . .
C2 C1 H1A 117.8 . .
N1 C1 H1A 117.8 . .
C2 C1 H1B 117.8 . .
N1 C1 H1B 117.8 . .
H1A C1 H1B 114.9 . .
C1 C2 N1 60.46(12) . .
C1 C2 H2A 117.7 . .
N1 C2 H2A 117.7 . .
C1 C2 H2B 117.7 . .
N1 C2 H2B 117.7 . .
H2A C2 H2B 114.8 . .
N1 C3 C4 106.45(15) . .
N1 C3 H3A 110.4 . .
C4 C3 H3A 110.4 . .
N1 C3 H3B 110.4 . .
C4 C3 H3B 110.4 . .
H3A C3 H3B 108.6 . .
N2 C4 C3 107.26(15) . .
N2 C4 H4A 110.3 . .
C3 C4 H4A 110.3 . .
N2 C4 H4B 110.3 . .
C3 C4 H4B 110.3 . .
H4A C4 H4B 108.5 . .
F3B C5 F1A 111.4(8) . .
F3B C5 F2B 111.5(12) . .
F1A C5 F2B 94.0(11) . .
F3B C5 F2A 92.0(12) . .
F1A C5 F2A 106.6(12) . .
F2B C5 F2A 20.2(17) . .
F3B C5 F1B 103.9(8) . .
F1A C5 F1B 16.2(13) . .
F2B C5 F1B 110.2(9) . .
F2A C5 F1B 122.2(11) . .
F3B C5 F3A 16.2(13) . .
F1A C5 F3A 113.6(12) . .
F2B C5 F3A 126.0(10) . .
F2A C5 F3A 105.9(13) . .
F1B C5 F3A 102.2(10) . .
F3B C5 S1 116.4(5) . .
F1A C5 S1 113.8(6) . .
F2B C5 S1 107.3(8) . .
F2A C5 S1 114.3(8) . .
F1B C5 S1 107.3(7) . .
F3A C5 S1 102.4(12) . .
O2 S1 O1 115.36(11) . .
O2 S1 O3 114.96(11) . .
O1 S1 O3 112.83(10) . .
O2 S1 C5 103.88(14) . .
O1 S1 C5 104.81(13) . .
O3 S1 C5 103.14(12) . .

loop_
_geom_bond_atom_site_label_1
_geom_bond_atom_site_label_2
_geom_bond_distance
_geom_bond_site_symmetry_2
Pd1 N1 2.0333(15) .
Pd1 N1 2.0334(15) 3_655
Pd1 N2 2.0454(16) 3_655
Pd1 N2 2.0454(16) .
N1 C2 1.479(2) .
N1 C3 1.486(2) .
N1 C1 1.489(2) .
N2 C4 1.484(2) .
N2 H2C 0.87(3) .
N2 H2D 0.84(3) .
C1 C2 1.478(3) .
C1 H1A 0.9900 .
C1 H1B 0.9900 .
C2 H2A 0.9900 .
C2 H2B 0.9900 .
C3 C4 1.499(3) .
C3 H3A 0.9900 .
C3 H3B 0.9900 .
C4 H4A 0.9900 .
C4 H4B 0.9900 .
C5 F3B 1.286(9) .
C5 F1A 1.307(13) .
C5 F2B 1.320(13) .
C5 F2A 1.336(16) .
C5 F1B 1.341(13) .
C5 F3A 1.38(2) .
C5 S1 1.812(3) .
S1 O2 1.4202(18) .
S1 O1 1.4287(16) .
S1 O3 1.4384(15) .

loop_
_geom_hbond_atom_site_label_D
_geom_hbond_atom_site_label_H
_geom_hbond_atom_site_label_A
_geom_hbond_distance_DH
_geom_hbond_distance_HA
_geom_hbond_distance_DA
_geom_hbond_angle_DHA
_geom_hbond_site_symmetry_A
N2 H2C O1 0.87(3) 2.35(3) 3.182(3) 160(2) .
N2 H2C O3 0.87(3) 2.47(2) 3.137(2) 134.5(19) .
N2 H2D O3 0.84(3) 2.04(3) 2.882(2) 172(2) 4_565

loop_
_geom_torsion_atom_site_label_1
_geom_torsion_atom_site_label_2
_geom_torsion_atom_site_label_3
_geom_torsion_atom_site_label_4
_geom_torsion
_geom_torsion_site_symmetry_1
N1 Pd1 N1 C2 39(11) 3_655
N2 Pd1 N1 C2 -12.64(16) 3_655
N2 Pd1 N1 C2 167.36(16) .
N1 Pd1 N1 C3 -111(11) 3_655
N2 Pd1 N1 C3 -162.22(12) 3_655
N2 Pd1 N1 C3 17.78(12) .
N1 Pd1 N1 C1 113(11) 3_655
N2 Pd1 N1 C1 61.02(14) 3_655
N2 Pd1 N1 C1 -118.98(14) .
N1 Pd1 N2 C4 12.11(13) .
N1 Pd1 N2 C4 -167.89(13) 3_655
N2 Pd1 N2 C4 -68(8) 3_655
C3 N1 C1 C2 106.33(17) .
Pd1 N1 C1 C2 -119.41(15) .
C3 N1 C2 C1 -105.57(17) .
Pd1 N1 C2 C1 106.52(16) .
C2 N1 C3 C4 162.31(15) .
C1 N1 C3 C4 95.29(18) .
Pd1 N1 C3 C4 -43.86(16) .
Pd1 N2 C4 C3 -39.37(18) .
N1 C3 C4 N2 54.40(19) .
F3B C5 S1 O2 -178.9(6) .
F1A C5 S1 O2 49.5(11) .
F2B C5 S1 O2 -53.1(14) .
F2A C5 S1 O2 -73.4(13) .
F1B C5 S1 O2 65.3(10) .
F3A C5 S1 O2 172.5(9) .
F3B C5 S1 O1 -57.4(6) .
F1A C5 S1 O1 170.9(11) .
F2B C5 S1 O1 68.4(14) .
F2A C5 S1 O1 48.0(13) .
F1B C5 S1 O1 -173.2(10) .
F3A C5 S1 O1 -66.0(9) .
F3B C5 S1 O3 60.9(6) .
F1A C5 S1 O3 -70.8(11) .
F2B C5 S1 O3 -173.3(14) .
F2A C5 S1 O3 166.3(12) .
F1B C5 S1 O3 -54.9(10) .
F3A C5 S1 O3 52.3(9) .
